data_7229175
loop_
_publ_author_name
'Zhu, Guangshan'
'liang, xiao qiang'
'Cai, Kun'
'Zhang, Feng'
'Liu, Jia'

_publ_section_title
;
 One, two, and three-dimensional metal-organic coordination polymers
 derived from enantiopure organic phosphorate: homochirality, water
 stability and proton conduction
;
_journal_name_full CrystEngComm
_journal_paper_doi 10.1039/C7CE01509G
_journal_year 2017
_chemical_absolute_configuration unk
_chemical_formula_moiety 'C7 H12 Cu N O5 P'
_chemical_formula_sum 'C7 H12 Cu N O5 P'
_chemical_formula_weight 284.69
_space_group_crystal_system orthorhombic
_space_group_IT_number 19
_space_group_name_Hall 'P 2ac 2ab'
_space_group_name_H-M_alt 'P 21 21 21'
_symmetry_space_group_name_Hall 'P 2ac 2ab'
_symmetry_space_group_name_H-M 'P 21 21 21'
_atom_sites_solution_hydrogens mixed
_audit_creation_method SHELXL-2014/7
_audit_update_record
;
2017-08-13 deposited with the CCDC.
2017-09-14 downloaded from the CCDC.
;
_cell_angle_alpha 90
_cell_angle_beta 90
_cell_angle_gamma 90
_cell_formula_units_Z 4
_cell_length_a 7.0515(5)
_cell_length_b 8.1392(6)
_cell_length_c 16.8642(11)
_cell_measurement_reflns_used 4728
_cell_measurement_temperature 291(2)
_cell_measurement_theta_max 28.00
_cell_measurement_theta_min 2.27
_cell_volume 967.90(12)
_computing_cell_refinement SMART
_computing_data_collection 'SMART (Bruker, 2008)'
_computing_data_reduction 'SAINT (Bruker, 2008)'
_computing_molecular_graphics 'SHELXTL (Bruker, 2008)'
_computing_publication_material 'SHELXTL (Bruker, 2008)'
_computing_structure_refinement 'SHELXL-2014/7 (Sheldrick, 2014)'
_computing_structure_solution 'SHELXTL (Bruker, 2008)'
_diffrn_ambient_temperature 291(2)
_diffrn_measured_fraction_theta_full 1.000
_diffrn_measured_fraction_theta_max 0.994
_diffrn_measurement_device_type 'CCD area detector'
_diffrn_measurement_method 'phi and omega scans'
_diffrn_radiation_type MoK\a
_diffrn_radiation_wavelength 0.71073
_diffrn_reflns_av_R_equivalents 0.0181
_diffrn_reflns_av_unetI/netI 0.0337
_diffrn_reflns_Laue_measured_fraction_full 1.000
_diffrn_reflns_Laue_measured_fraction_max 0.994
_diffrn_reflns_limit_h_max 9
_diffrn_reflns_limit_h_min -9
_diffrn_reflns_limit_k_max 10
_diffrn_reflns_limit_k_min -10
_diffrn_reflns_limit_l_max 11
_diffrn_reflns_limit_l_min -22
_diffrn_reflns_number 6057
_diffrn_reflns_point_group_measured_fraction_full 1.000
_diffrn_reflns_point_group_measured_fraction_max 0.996
_diffrn_reflns_theta_full 25.242
_diffrn_reflns_theta_max 28.406
_diffrn_reflns_theta_min 2.415
_exptl_absorpt_coefficient_mu 2.422
_exptl_absorpt_correction_T_max 0.68
_exptl_absorpt_correction_T_min 0.62
_exptl_absorpt_correction_type multi-scan
_exptl_absorpt_process_details 'SADABS; Bruker, 2008'
_exptl_crystal_colour blue
_exptl_crystal_density_diffrn 1.954
_exptl_crystal_description block
_exptl_crystal_F_000 580
_exptl_crystal_size_max 0.220
_exptl_crystal_size_mid 0.200
_exptl_crystal_size_min 0.180
_refine_diff_density_max 0.305
_refine_diff_density_min -0.391
_refine_diff_density_rms 0.067
_refine_ls_abs_structure_details
;
 Refined as an inversion twin.
;
_refine_ls_abs_structure_Flack 0.015(14)
_refine_ls_extinction_method none
_refine_ls_goodness_of_fit_ref 1.085
_refine_ls_hydrogen_treatment constr
_refine_ls_matrix_type full
_refine_ls_number_parameters 137
_refine_ls_number_reflns 2395
_refine_ls_number_restraints 0
_refine_ls_restrained_S_all 1.085
_refine_ls_R_factor_all 0.0219
_refine_ls_R_factor_gt 0.0204
_refine_ls_shift/su_max 0.000
_refine_ls_shift/su_mean 0.000
_refine_ls_structure_factor_coef Fsqd
_refine_ls_weighting_details 'w=1/[\s^2^(Fo^2^)+(0.01P)^2^+0.22P] where P=(Fo^2^+2Fc^2^)/3'
_refine_ls_weighting_scheme calc
_refine_ls_wR_factor_gt 0.0472
_refine_ls_wR_factor_ref 0.0476
_reflns_Friedel_coverage 0.710
_reflns_Friedel_fraction_full 1.000
_reflns_Friedel_fraction_max 0.999
_reflns_number_gt 2271
_reflns_number_total 2395
_reflns_threshold_expression 'I > 2\s(I)'
_cod_data_source_file c7ce01509g2.cif
_cod_data_source_block lxq110427_1_0m
_cod_database_code 7229175
_shelx_shelxl_version_number 2014/7
_shelx_space_group_comment
;
The symmetry employed for this shelxl refinement is uniquely defined
by the following loop, which should always be used as a source of
symmetry information in preference to the above space-group names.
They are only intended as comments.
;
_shelx_estimated_absorpt_t_min 0.618
_shelx_estimated_absorpt_t_max 0.670

loop_
_space_group_symop_operation_xyz
'x, y, z'
'-x+1/2, -y, z+1/2'
'-x, y+1/2, -z+1/2'
'x+1/2, -y+1/2, -z'

loop_
_atom_site_label
_atom_site_type_symbol
_atom_site_fract_x
_atom_site_fract_y
_atom_site_fract_z
_atom_site_U_iso_or_equiv
_atom_site_adp_type
_atom_site_occupancy
_atom_site_site_symmetry_order
_atom_site_calc_flag
_atom_site_refinement_flags_posn
_atom_site_refinement_flags_adp
C1 C 0.9005(4) -0.1577(4) 0.12705(18) 0.0238(6) Uani 1 1 d . .
H1A H 0.7992 -0.2379 0.1227 0.029 Uiso 1 1 calc R U
H1B H 0.9647 -0.1752 0.1772 0.029 Uiso 1 1 calc R U
C2 C 0.9578(4) 0.1320(4) 0.15719(18) 0.0241(7) Uani 1 1 d . .
H2A H 1.0734 0.1278 0.1261 0.029 Uiso 1 1 calc R U
H2B H 0.9891 0.1028 0.2114 0.029 Uiso 1 1 calc R U
C3 C 0.8787(4) 0.3046(4) 0.15534(19) 0.0258(7) Uani 1 1 d . .
H3A H 0.8574 0.3373 0.1008 0.031 Uiso 1 1 calc R U
H3B H 0.9704 0.3797 0.1783 0.031 Uiso 1 1 calc R U
C4 C 0.6929(4) 0.3159(4) 0.20126(18) 0.0265(7) Uani 1 1 d . .
H4A H 0.6381 0.4242 0.1941 0.032 Uiso 1 1 calc R U
H4B H 0.7175 0.3006 0.2574 0.032 Uiso 1 1 calc R U
C5 C 0.5516(4) 0.1849(4) 0.17263(16) 0.0196(6) Uani 1 1 d . .
H5 H 0.4463 0.1825 0.2105 0.024 Uiso 1 1 calc R U
C6 C 0.6430(4) 0.0157(4) 0.17306(17) 0.0208(6) Uani 1 1 d . .
H6A H 0.6724 -0.0150 0.2272 0.025 Uiso 1 1 calc R U
H6B H 0.5536 -0.0640 0.1522 0.025 Uiso 1 1 calc R U
C7 C 0.4716(4) 0.2369(3) 0.09308(17) 0.0184(6) Uani 1 1 d . .
Cu1 Cu 0.77696(5) 0.06657(4) 0.00729(2) 0.01756(9) Uani 1 1 d . .
N1 N 0.8193(3) 0.0111(3) 0.12498(14) 0.0173(5) Uani 1 1 d . .
O1 O 0.3236(3) 0.3232(2) 0.09494(12) 0.0216(4) Uani 1 1 d . .
O2 O 0.5540(3) 0.2009(2) 0.02881(11) 0.0218(4) Uani 1 1 d . .
O3 O 0.9991(3) -0.0697(3) -0.01668(12) 0.0351(5) Uani 1 1 d . .
O4 O 1.0688(4) -0.3611(3) 0.01957(15) 0.0393(6) Uani 1 1 d . .
O5 O 1.2607(3) -0.1305(4) 0.08035(15) 0.0554(8) Uani 1 1 d . .
H5X H 1.3583 -0.1115 0.0522 0.066 Uiso 1 1 d R U
P1 P 1.06708(11) -0.18561(10) 0.04604(5) 0.02239(17) Uani 1 1 d . .

loop_
_atom_site_aniso_label
_atom_site_aniso_U_11
_atom_site_aniso_U_22
_atom_site_aniso_U_33
_atom_site_aniso_U_23
_atom_site_aniso_U_13
_atom_site_aniso_U_12
C1 0.0224(16) 0.0223(15) 0.0267(16) 0.0042(12) -0.0016(13) 0.0069(12)
C2 0.0152(15) 0.0327(17) 0.0244(15) -0.0063(12) -0.0008(12) 0.0008(12)
C3 0.0243(16) 0.0266(16) 0.0264(16) -0.0067(13) -0.0006(12) -0.0045(13)
C4 0.0251(16) 0.0299(16) 0.0244(15) -0.0087(13) -0.0015(13) 0.0047(13)
C5 0.0149(14) 0.0270(15) 0.0170(13) 0.0015(12) 0.0022(11) 0.0051(12)
C6 0.0166(14) 0.0255(15) 0.0202(14) 0.0058(11) 0.0017(11) 0.0017(11)
C7 0.0157(14) 0.0176(14) 0.0218(15) 0.0011(11) -0.0009(11) -0.0020(11)
Cu1 0.01725(16) 0.01710(15) 0.01833(15) 0.00059(14) 0.00117(12) 0.00183(13)
N1 0.0142(12) 0.0175(11) 0.0202(12) 0.0015(9) 0.0021(9) 0.0028(9)
O1 0.0165(11) 0.0258(10) 0.0225(10) 0.0033(9) 0.0001(8) 0.0054(8)
O2 0.0240(11) 0.0237(10) 0.0177(10) -0.0003(8) 0.0011(8) 0.0086(9)
O3 0.0347(12) 0.0394(12) 0.0312(11) 0.0057(12) 0.0102(10) 0.0175(11)
O4 0.0420(14) 0.0222(11) 0.0538(16) -0.0083(10) 0.0109(13) 0.0084(10)
O5 0.0143(12) 0.102(2) 0.0494(15) -0.0413(15) -0.0016(11) 0.0001(13)
P1 0.0168(4) 0.0222(4) 0.0282(4) -0.0065(3) -0.0023(3) 0.0048(3)

loop_
_atom_type_symbol
_atom_type_description
_atom_type_scat_dispersion_real
_atom_type_scat_dispersion_imag
_atom_type_scat_source
C C 0.0033 0.0016 'International Tables Vol C Tables 4.2.6.8 and 6.1.1.4'
H H 0.0000 0.0000 'International Tables Vol C Tables 4.2.6.8 and 6.1.1.4'
N N 0.0061 0.0033 'International Tables Vol C Tables 4.2.6.8 and 6.1.1.4'
O O 0.0106 0.0060 'International Tables Vol C Tables 4.2.6.8 and 6.1.1.4'
P P 0.1023 0.0942 'International Tables Vol C Tables 4.2.6.8 and 6.1.1.4'
Cu Cu 0.3201 1.2651 'International Tables Vol C Tables 4.2.6.8 and 6.1.1.4'

loop_
_geom_angle_atom_site_label_1
_geom_angle_atom_site_label_2
_geom_angle_atom_site_label_3
_geom_angle
_geom_angle_site_symmetry_1
_geom_angle_site_symmetry_3
N1 C1 P1 110.27(19) . .
N1 C1 H1A 109.6 . .
P1 C1 H1A 109.6 . .
N1 C1 H1B 109.6 . .
P1 C1 H1B 109.6 . .
H1A C1 H1B 108.1 . .
N1 C2 C3 111.4(2) . .
N1 C2 H2A 109.3 . .
C3 C2 H2A 109.3 . .
N1 C2 H2B 109.3 . .
C3 C2 H2B 109.3 . .
H2A C2 H2B 108.0 . .
C2 C3 C4 111.2(3) . .
C2 C3 H3A 109.4 . .
C4 C3 H3A 109.4 . .
C2 C3 H3B 109.4 . .
C4 C3 H3B 109.4 . .
H3A C3 H3B 108.0 . .
C3 C4 C5 110.8(2) . .
C3 C4 H4A 109.5 . .
C5 C4 H4A 109.5 . .
C3 C4 H4B 109.5 . .
C5 C4 H4B 109.5 . .
H4A C4 H4B 108.1 . .
C7 C5 C6 114.5(2) . .
C7 C5 C4 109.0(2) . .
C6 C5 C4 110.6(2) . .
C7 C5 H5 107.5 . .
C6 C5 H5 107.5 . .
C4 C5 H5 107.5 . .
N1 C6 C5 112.0(2) . .
N1 C6 H6A 109.2 . .
C5 C6 H6A 109.2 . .
N1 C6 H6B 109.2 . .
C5 C6 H6B 109.2 . .
H6A C6 H6B 107.9 . .
O1 C7 O2 122.1(3) . .
O1 C7 C5 116.3(2) . .
O2 C7 C5 121.5(2) . .
O2 Cu1 O3 178.74(9) . .
O2 Cu1 O1 92.43(8) . 4
O3 Cu1 O1 86.77(8) . 4
O2 Cu1 N1 93.46(8) . .
O3 Cu1 N1 87.65(9) . .
O1 Cu1 N1 156.86(9) 4 .
O2 Cu1 O4 85.92(9) . 4_445
O3 Cu1 O4 93.35(10) . 4_445
O1 Cu1 O4 105.59(9) 4 4_445
N1 Cu1 O4 97.15(9) . 4_445
C6 N1 C1 109.4(2) . .
C6 N1 C2 109.5(2) . .
C1 N1 C2 110.4(2) . .
C6 N1 Cu1 113.57(17) . .
C1 N1 Cu1 106.32(18) . .
C2 N1 Cu1 107.57(17) . .
C7 O1 Cu1 111.77(18) . 4_455
C7 O2 Cu1 131.33(18) . .
P1 O3 Cu1 117.82(12) . .
P1 O4 Cu1 140.15(16) . 4_545
P1 O5 H5X 123.9 . .
O3 P1 O4 113.16(15) . .
O3 P1 O5 111.33(16) . .
O4 P1 O5 112.37(15) . .
O3 P1 C1 104.23(12) . .
O4 P1 C1 110.43(14) . .
O5 P1 C1 104.66(14) . .

loop_
_geom_bond_atom_site_label_1
_geom_bond_atom_site_label_2
_geom_bond_distance
_geom_bond_site_symmetry_2
C1 N1 1.489(3) .
C1 P1 1.816(3) .
C1 H1A 0.9700 .
C1 H1B 0.9700 .
C2 N1 1.489(4) .
C2 C3 1.511(4) .
C2 H2A 0.9700 .
C2 H2B 0.9700 .
C3 C4 1.525(4) .
C3 H3A 0.9700 .
C3 H3B 0.9700 .
C4 C5 1.537(4) .
C4 H4A 0.9700 .
C4 H4B 0.9700 .
C5 C7 1.516(4) .
C5 C6 1.520(4) .
C5 H5 0.9800 .
C6 N1 1.485(4) .
C6 H6A 0.9700 .
C6 H6B 0.9700 .
C7 O1 1.258(3) .
C7 O2 1.264(3) .
Cu1 O2 1.9493(19) .
Cu1 O3 1.961(2) .
Cu1 O1 1.971(2) 4
Cu1 N1 2.057(2) .
Cu1 O4 2.271(2) 4_445
O1 Cu1 1.971(2) 4_455
O3 P1 1.496(2) .
O4 P1 1.496(2) .
O4 Cu1 2.271(2) 4_545
O5 P1 1.550(2) .
O5 H5X 0.8500 .

loop_
_geom_hbond_atom_site_label_D
_geom_hbond_atom_site_label_H
_geom_hbond_atom_site_label_A
_geom_hbond_distance_DH
_geom_hbond_distance_HA
_geom_hbond_distance_DA
_geom_hbond_angle_DHA
_geom_hbond_site_symmetry_A
C2 H2A O1 0.97 2.43 3.191(4) 135 1_655
C2 H2A O5 0.97 2.60 3.287(4) 128 .
O5 H5X O4 0.85 1.93 2.750(4) 163 4_545
C6 H6B O5 0.97 2.46 3.335(4) 151 1_455

loop_
_geom_torsion_atom_site_label_1
_geom_torsion_atom_site_label_2
_geom_torsion_atom_site_label_3
_geom_torsion_atom_site_label_4
_geom_torsion
_geom_torsion_site_symmetry_1
_geom_torsion_site_symmetry_4
N1 C2 C3 C4 57.1(3) . .
C2 C3 C4 C5 -52.7(3) . .
C3 C4 C5 C7 -75.0(3) . .
C3 C4 C5 C6 51.7(3) . .
C7 C5 C6 N1 67.7(3) . .
C4 C5 C6 N1 -56.0(3) . .
C6 C5 C7 O1 145.6(2) . .
C4 C5 C7 O1 -89.8(3) . .
C6 C5 C7 O2 -37.2(4) . .
C4 C5 C7 O2 87.3(3) . .
C5 C6 N1 C1 -179.4(2) . .
C5 C6 N1 C2 59.5(3) . .
C5 C6 N1 Cu1 -60.8(3) . .
P1 C1 N1 C6 161.80(19) . .
P1 C1 N1 C2 -77.6(3) . .
P1 C1 N1 Cu1 38.8(2) . .
C3 C2 N1 C6 -59.7(3) . .
C3 C2 N1 C1 179.7(2) . .
C3 C2 N1 Cu1 64.1(3) . .
O2 C7 O1 Cu1 -13.4(3) . 4_455
C5 C7 O1 Cu1 163.70(19) . 4_455
O1 C7 O2 Cu1 -177.96(18) . .
C5 C7 O2 Cu1 5.1(4) . .
Cu1 O3 P1 O4 121.45(16) . .
Cu1 O3 P1 O5 -110.85(17) . .
Cu1 O3 P1 C1 1.4(2) . .
Cu1 O4 P1 O3 112.8(2) 4_545 .
Cu1 O4 P1 O5 -14.3(3) 4_545 .
Cu1 O4 P1 C1 -130.8(2) 4_545 .
N1 C1 P1 O3 -27.5(2) . .
N1 C1 P1 O4 -149.3(2) . .
N1 C1 P1 O5 89.6(2) . .
